data_4306300
loop_
_publ_author_name
'J. Jacob Morris'
'Bruce C. Noll'
'Kenneth W. Henderson'

_publ_contact_author_address
;University of Notre Dame
Department of Chemistry
Notre Dame, IN 46556-5670
;
_publ_contact_author_email khenders@nd.edu
_publ_contact_author_fax 574.631.6652
_publ_contact_author_name 'Kenneth W. Henderson'
_publ_contact_author_phone 574.631.8025
_publ_section_title
;
High-Connectivity Networks and Hybrid Inorganic Rod Materials Built from
Potassium and Rubidium p-Halide-Substituted Aryloxides
;
_journal_name_full 'Inorganic Chemistry'
_journal_page_first 9583
_journal_page_last 9591
_journal_paper_doi 10.1021/ic801140u
_journal_volume 47
_journal_year 2008
_chemical_compound_source synthesized
_chemical_formula_moiety 'C50 H60 Br5 O15 Rb5'
_chemical_formula_sum 'C50 H60 Br5 O15 Rb5'
_chemical_formula_weight 1727.88
_chemical_name_common
;
Rubidium 4-Br-phenoxide dioxane
;
_chemical_name_systematic
; 
 ? 
;
_space_group_IT_number 14
_symmetry_cell_setting monoclinic
_symmetry_Int_Tables_number 14
_symmetry_space_group_name_Hall '-P 2ybc'
_symmetry_space_group_name_H-M 'P 1 21/c 1'
_atom_sites_solution_hydrogens geom
_atom_sites_solution_primary direct
_atom_sites_solution_secondary difmap
_audit_creation_method SHELXL-97
_cell_angle_alpha 90.00
_cell_angle_beta 93.446(3)
_cell_angle_gamma 90.00
_cell_formula_units_Z 4
_cell_length_a 9.1298(6)
_cell_length_b 30.9592(16)
_cell_length_c 21.3492(12)
_cell_measurement_reflns_used 5263
_cell_measurement_temperature 100(2)
_cell_measurement_theta_max 23.850
_cell_measurement_theta_min 2.466
_cell_volume 6023.5(6)
_computing_cell_refinement 'APEX2/SAINT (Bruker, 2004)'
_computing_data_collection 'APEX2 (Bruker, 2004)'
_computing_data_reduction 'SAINT/XPREP (Bruker, 2004; Sheldrick, 2003)'
_computing_molecular_graphics 'XP (Sheldrick, 1998)'
_computing_publication_material 'XCIF (Sheldrick, 2001)'
_computing_structure_refinement 'SHELXL-97 (Sheldrick, 1997)'
_computing_structure_solution 'SHELXS-97 (Sheldrick, 1990)'
_diffrn_ambient_temperature 100(2)
_diffrn_detector_area_resol_mean 8.33
_diffrn_measured_fraction_theta_full 0.999
_diffrn_measured_fraction_theta_max 0.999
_diffrn_measurement_device_type 'Bruker SMART APEX CCD area detector'
_diffrn_measurement_method '\f and \w scans'
_diffrn_radiation_monochromator graphite
_diffrn_radiation_probe x-ray
_diffrn_radiation_type MoK\a
_diffrn_radiation_wavelength 0.71073
_diffrn_reflns_av_R_equivalents 0.0661
_diffrn_reflns_av_sigmaI/netI 0.0741
_diffrn_reflns_limit_h_max 10
_diffrn_reflns_limit_h_min -10
_diffrn_reflns_limit_k_max 36
_diffrn_reflns_limit_k_min -35
_diffrn_reflns_limit_l_max 25
_diffrn_reflns_limit_l_min -24
_diffrn_reflns_number 38586
_diffrn_reflns_theta_full 25.03
_diffrn_reflns_theta_max 25.03
_diffrn_reflns_theta_min 1.63
_diffrn_source 'fine-focus sealed tube'
_diffrn_source_type 'Siemens KFFMO2K-90'
_exptl_absorpt_coefficient_mu 7.411
_exptl_absorpt_correction_T_max 0.15
_exptl_absorpt_correction_T_min 0.10
_exptl_absorpt_correction_type multi-scan
_exptl_absorpt_process_details 'Blessing, R. H. (1995) Acta Cryst. A51, 33-38.'
_exptl_crystal_colour 'clear colourless'
_exptl_crystal_density_diffrn 1.905
_exptl_crystal_density_method 'not measured'
_exptl_crystal_description parallelepiped
_exptl_crystal_F_000 3360
_exptl_crystal_size_max 0.34
_exptl_crystal_size_mid 0.27
_exptl_crystal_size_min 0.26
_refine_diff_density_max 0.843
_refine_diff_density_min -0.605
_refine_diff_density_rms 0.134
_refine_ls_extinction_method none
_refine_ls_goodness_of_fit_ref 0.992
_refine_ls_hydrogen_treatment constr
_refine_ls_matrix_type full
_refine_ls_number_parameters 676
_refine_ls_number_reflns 10620
_refine_ls_number_restraints 0
_refine_ls_restrained_S_all 0.992
_refine_ls_R_factor_all 0.0707
_refine_ls_R_factor_gt 0.0388
_refine_ls_shift/su_max 0.001
_refine_ls_shift/su_mean 0.000
_refine_ls_structure_factor_coef Fsqd
_refine_ls_weighting_details 'calc w=1/[\s^2^(Fo^2^)+(0.0263P)^2^+0.0000P] where P=(Fo^2^+2Fc^2^)/3'
_refine_ls_weighting_scheme calc
_refine_ls_wR_factor_gt 0.0645
_refine_ls_wR_factor_ref 0.0723
_reflns_number_gt 7579
_reflns_number_total 10620
_reflns_threshold_expression >2sigma(I)
_cod_data_source_file ic801140u_si_001_6.cif
_cod_data_source_block jjm110
_cod_original_sg_symbol_H-M 'P 21/c'
_cod_database_code 4306300

loop_
_symmetry_equiv_pos_as_xyz
'x, y, z'
'-x, y+1/2, -z+1/2'
'-x, -y, -z'
'x, -y-1/2, z-1/2'

loop_
_atom_site_label
_atom_site_type_symbol
_atom_site_fract_x
_atom_site_fract_y
_atom_site_fract_z
_atom_site_U_iso_or_equiv
_atom_site_adp_type
_atom_site_occupancy
_atom_site_symmetry_multiplicity
_atom_site_calc_flag
_atom_site_refinement_flags
_atom_site_disorder_assembly
_atom_site_disorder_group
Rb1 Rb -0.38797(5) 0.087831(15) 0.33221(2) 0.01435(12) Uani 1 1 d . . .
Rb2 Rb 0.18391(5) 0.071228(15) 0.22878(2) 0.01393(12) Uani 1 1 d . . .
Rb3 Rb 0.39084(5) 0.181884(15) 0.26262(2) 0.01486(12) Uani 1 1 d . . .
Rb4 Rb 0.00992(5) 0.148203(15) 0.34767(2) 0.01476(12) Uani 1 1 d . . .
Rb5 Rb -0.21176(5) 0.133695(16) 0.18863(2) 0.01545(12) Uani 1 1 d . . .
Br1 Br -0.21055(7) -0.116438(18) 0.25670(3) 0.03849(17) Uani 1 1 d . . .
Br2 Br 0.39397(6) 0.069534(19) -0.06871(2) 0.02935(15) Uani 1 1 d . . .
Br3 Br 0.71576(6) 0.326652(17) 0.47482(3) 0.02599(14) Uani 1 1 d . . .
Br4 Br 0.36180(6) 0.035302(18) 0.59991(2) 0.02257(14) Uani 1 1 d . . .
Br5 Br 0.04323(6) 0.312274(17) 0.04207(3) 0.02314(14) Uani 1 1 d . . .
C1 C -0.1239(5) 0.03341(16) 0.2801(2) 0.0125(11) Uani 1 1 d . . .
C2 C -0.0344(5) 0.00237(16) 0.3121(2) 0.0168(12) Uani 1 1 d . . .
H2 H 0.0454 0.0119 0.3393 0.020 Uiso 1 1 calc R . .
C3 C -0.0593(5) -0.04125(17) 0.3050(2) 0.0203(13) Uani 1 1 d . . .
H3 H 0.0031 -0.0613 0.3272 0.024 Uiso 1 1 calc R . .
C4 C -0.1749(6) -0.05620(16) 0.2658(2) 0.0202(13) Uani 1 1 d . . .
C5 C -0.2683(5) -0.02691(17) 0.2334(2) 0.0195(12) Uani 1 1 d . . .
H5 H -0.3482 -0.0367 0.2065 0.023 Uiso 1 1 calc R . .
C6 C -0.2412(5) 0.01661(16) 0.2416(2) 0.0164(12) Uani 1 1 d . . .
H6 H -0.3055 0.0365 0.2200 0.020 Uiso 1 1 calc R . .
C7 C 0.4661(5) 0.09383(16) 0.1501(2) 0.0142(12) Uani 1 1 d . . .
C8 C 0.4645(5) 0.05141(16) 0.1236(2) 0.0138(12) Uani 1 1 d . . .
H8 H 0.4787 0.0272 0.1506 0.017 Uiso 1 1 calc R . .
C9 C 0.4428(5) 0.04473(16) 0.0602(2) 0.0152(12) Uani 1 1 d . . .
H9 H 0.4426 0.0161 0.0441 0.018 Uiso 1 1 calc R . .
C10 C 0.4215(5) 0.07919(17) 0.0197(2) 0.0179(12) Uani 1 1 d . . .
C11 C 0.4187(5) 0.12090(17) 0.0424(2) 0.0197(13) Uani 1 1 d . . .
H11 H 0.4003 0.1445 0.0146 0.024 Uiso 1 1 calc R . .
C12 C 0.4430(5) 0.12779(16) 0.1062(2) 0.0154(12) Uani 1 1 d . . .
H12 H 0.4443 0.1567 0.1213 0.019 Uiso 1 1 calc R . .
C13 C 0.7013(5) 0.20606(16) 0.3382(2) 0.0137(12) Uani 1 1 d . . .
C14 C 0.6787(5) 0.24888(16) 0.3162(2) 0.0159(12) Uani 1 1 d . . .
H14 H 0.6607 0.2535 0.2724 0.019 Uiso 1 1 calc R . .
C15 C 0.6819(5) 0.28410(16) 0.3559(2) 0.0192(13) Uani 1 1 d . . .
H15 H 0.6677 0.3124 0.3394 0.023 Uiso 1 1 calc R . .
C16 C 0.7059(5) 0.27794(16) 0.4196(2) 0.0173(12) Uani 1 1 d . . .
C17 C 0.7256(5) 0.23710(16) 0.4445(2) 0.0157(12) Uani 1 1 d . . .
H17 H 0.7416 0.2331 0.4885 0.019 Uiso 1 1 calc R . .
C18 C 0.7217(5) 0.20198(17) 0.4043(2) 0.0177(12) Uani 1 1 d . . .
H18 H 0.7333 0.1739 0.4218 0.021 Uiso 1 1 calc R . .
C19 C 0.3111(5) 0.09708(15) 0.3969(2) 0.0131(11) Uani 1 1 d . . .
C20 C 0.3091(5) 0.12246(16) 0.4523(2) 0.0171(12) Uani 1 1 d . . .
H20 H 0.2983 0.1529 0.4486 0.021 Uiso 1 1 calc R . .
C21 C 0.3222(5) 0.10430(16) 0.5112(2) 0.0169(12) Uani 1 1 d . . .
H21 H 0.3192 0.1221 0.5473 0.020 Uiso 1 1 calc R . .
C22 C 0.3399(5) 0.05977(16) 0.5179(2) 0.0162(12) Uani 1 1 d . . .
C23 C 0.3393(5) 0.03349(16) 0.4654(2) 0.0150(12) Uani 1 1 d . . .
H23 H 0.3488 0.0031 0.4697 0.018 Uiso 1 1 calc R . .
C24 C 0.3246(5) 0.05232(15) 0.4064(2) 0.0149(12) Uani 1 1 d . . .
H24 H 0.3236 0.0340 0.3707 0.018 Uiso 1 1 calc R . .
C25 C 0.0812(5) 0.19352(16) 0.1821(2) 0.0132(12) Uani 1 1 d . . .
C26 C 0.0614(5) 0.18803(16) 0.1164(2) 0.0176(12) Uani 1 1 d . . .
H26 H 0.0556 0.1596 0.0999 0.021 Uiso 1 1 calc R . .
C27 C 0.0500(5) 0.22254(16) 0.0754(2) 0.0174(12) Uani 1 1 d . . .
H27 H 0.0353 0.2176 0.0315 0.021 Uiso 1 1 calc R . .
C28 C 0.0602(5) 0.26423(16) 0.0983(2) 0.0164(12) Uani 1 1 d . . .
C29 C 0.0815(5) 0.27146(16) 0.1618(2) 0.0178(12) Uani 1 1 d . . .
H29 H 0.0891 0.3002 0.1774 0.021 Uiso 1 1 calc R . .
C30 C 0.0920(5) 0.23673(16) 0.2029(2) 0.0175(12) Uani 1 1 d . . .
H30 H 0.1070 0.2422 0.2466 0.021 Uiso 1 1 calc R . .
C31 C 0.3360(6) -0.04719(17) 0.2666(2) 0.0258(14) Uani 1 1 d . . .
H31A H 0.2598 -0.0453 0.2976 0.031 Uiso 1 1 calc R . .
H31B H 0.4274 -0.0346 0.2861 0.031 Uiso 1 1 calc R . .
C32 C 0.3621(7) -0.0927(2) 0.2526(3) 0.053(2) Uani 1 1 d . . .
H32A H 0.4544 -0.0949 0.2307 0.063 Uiso 1 1 calc R . .
H32B H 0.3767 -0.1086 0.2927 0.063 Uiso 1 1 calc R . .
C33 C 0.2101(7) -0.08886(19) 0.1624(3) 0.0397(16) Uani 1 1 d . . .
H33A H 0.1191 -0.1015 0.1426 0.048 Uiso 1 1 calc R . .
H33B H 0.2875 -0.0915 0.1321 0.048 Uiso 1 1 calc R . .
C34 C 0.1844(7) -0.04259(19) 0.1746(3) 0.0413(17) Uani 1 1 d . . .
H34A H 0.1773 -0.0271 0.1340 0.050 Uiso 1 1 calc R . .
H34B H 0.0887 -0.0396 0.1936 0.050 Uiso 1 1 calc R . .
C35 C 0.6941(5) 0.24856(16) 0.1439(3) 0.0235(13) Uani 1 1 d . . .
H35A H 0.7252 0.2379 0.1030 0.028 Uiso 1 1 calc R . .
H35B H 0.7672 0.2388 0.1770 0.028 Uiso 1 1 calc R . .
C36 C 0.6885(6) 0.29711(17) 0.1432(3) 0.0295(15) Uani 1 1 d . . .
H36A H 0.6597 0.3078 0.1844 0.035 Uiso 1 1 calc R . .
H36B H 0.7869 0.3088 0.1358 0.035 Uiso 1 1 calc R . .
C37 C 0.4451(6) 0.29372(18) 0.1053(3) 0.0441(18) Uani 1 1 d . . .
H37A H 0.3739 0.3031 0.0711 0.053 Uiso 1 1 calc R . .
H37B H 0.4107 0.3047 0.1454 0.053 Uiso 1 1 calc R . .
C38 C 0.4507(6) 0.24539(17) 0.1071(3) 0.0308(15) Uani 1 1 d . . .
H38A H 0.3522 0.2339 0.1147 0.037 Uiso 1 1 calc R . .
H38B H 0.4793 0.2343 0.0661 0.037 Uiso 1 1 calc R . .
C39 C 0.3166(6) 0.25033(18) 0.4062(3) 0.0318(15) Uani 1 1 d . . .
H39A H 0.4090 0.2365 0.3946 0.038 Uiso 1 1 calc R . .
H39B H 0.2983 0.2417 0.4496 0.038 Uiso 1 1 calc R . .
C40 C 0.3316(6) 0.2986(2) 0.4027(3) 0.0470(19) Uani 1 1 d . . .
H40A H 0.4159 0.3082 0.4306 0.056 Uiso 1 1 calc R . .
H40B H 0.3502 0.3073 0.3592 0.056 Uiso 1 1 calc R . .
C41 C 0.0828(6) 0.30600(17) 0.3788(3) 0.0326(15) Uani 1 1 d . . .
H41A H 0.1025 0.3155 0.3359 0.039 Uiso 1 1 calc R . .
H41B H -0.0091 0.3200 0.3907 0.039 Uiso 1 1 calc R . .
C42 C 0.0649(5) 0.25741(17) 0.3800(3) 0.0257(14) Uani 1 1 d . . .
H42A H 0.0389 0.2482 0.4223 0.031 Uiso 1 1 calc R . .
H42B H -0.0162 0.2489 0.3497 0.031 Uiso 1 1 calc R . .
C43 C -0.3019(5) 0.09851(17) 0.4915(2) 0.0201(13) Uani 1 1 d . . .
H43A H -0.3623 0.0732 0.4781 0.024 Uiso 1 1 calc R . .
H43B H -0.3621 0.1248 0.4837 0.024 Uiso 1 1 calc R . .
C44 C -0.2604(5) 0.09498(16) 0.5603(2) 0.0205(13) Uani 1 1 d . . .
H44A H -0.2062 0.1212 0.5746 0.025 Uiso 1 1 calc R . .
H44B H -0.3503 0.0929 0.5839 0.025 Uiso 1 1 calc R . .
C45 C -0.0448(5) 0.05970(17) 0.5376(2) 0.0219(13) Uani 1 1 d . . .
H45A H 0.0154 0.0335 0.5456 0.026 Uiso 1 1 calc R . .
H45B H 0.0150 0.0850 0.5513 0.026 Uiso 1 1 calc R . .
C46 C -0.0852(5) 0.06324(16) 0.4682(2) 0.0201(13) Uani 1 1 d . . .
H46A H 0.0053 0.0653 0.4451 0.024 Uiso 1 1 calc R . .
H46B H -0.1387 0.0369 0.4538 0.024 Uiso 1 1 calc R . .
C47 C -0.1390(5) 0.03481(17) 0.0821(2) 0.0243(13) Uani 1 1 d . . .
H47A H -0.2193 0.0312 0.1108 0.029 Uiso 1 1 calc R . .
H47B H -0.0926 0.0063 0.0766 0.029 Uiso 1 1 calc R . .
C48 C -0.2004(5) 0.05129(18) 0.0196(2) 0.0259(14) Uani 1 1 d . . .
H48A H -0.2743 0.0306 0.0018 0.031 Uiso 1 1 calc R . .
H48B H -0.2501 0.0793 0.0256 0.031 Uiso 1 1 calc R . .
C49 C 0.0211(5) 0.08599(17) 0.0032(2) 0.0216(13) Uani 1 1 d . . .
H49A H -0.0231 0.1148 0.0089 0.026 Uiso 1 1 calc R . .
H49B H 0.1012 0.0890 -0.0257 0.026 Uiso 1 1 calc R . .
C50 C 0.0819(5) 0.06911(17) 0.0654(2) 0.0206(13) Uani 1 1 d . . .
H50A H 0.1282 0.0406 0.0594 0.025 Uiso 1 1 calc R . .
H50B H 0.1583 0.0891 0.0831 0.025 Uiso 1 1 calc R . .
O1 O -0.0999(3) 0.07495(11) 0.28642(15) 0.0164(8) Uani 1 1 d . . .
O2 O 0.4904(3) 0.10092(10) 0.21046(15) 0.0138(8) Uani 1 1 d . . .
O3 O 0.7031(3) 0.17274(10) 0.30071(15) 0.0172(8) Uani 1 1 d . . .
O4 O 0.3032(3) 0.11455(10) 0.34112(15) 0.0153(8) Uani 1 1 d . . .
O5 O 0.0900(3) 0.16082(10) 0.22064(15) 0.0165(8) Uani 1 1 d . . .
O6 O 0.2910(4) -0.02258(12) 0.21361(18) 0.0362(10) Uani 1 1 d . . .
O7 O 0.2523(5) -0.11295(12) 0.2164(2) 0.0499(12) Uani 1 1 d . . .
O8 O 0.5537(4) 0.23108(10) 0.15547(16) 0.0215(9) Uani 1 1 d . . .
O9 O 0.5857(4) 0.31179(12) 0.09518(19) 0.0402(11) Uani 1 1 d . . .
O10 O 0.1976(4) 0.23590(11) 0.36430(16) 0.0235(9) Uani 1 1 d . . .
O11 O 0.2004(4) 0.31863(13) 0.4213(2) 0.0454(12) Uani 1 1 d . . .
O12 O -0.1756(3) 0.10055(11) 0.45473(15) 0.0213(8) Uani 1 1 d . . .
O13 O -0.1707(3) 0.05761(11) 0.57289(15) 0.0199(8) Uani 1 1 d . . .
O14 O -0.0319(3) 0.06485(11) 0.10874(15) 0.0209(8) Uani 1 1 d . . .
O15 O -0.0882(4) 0.05685(12) -0.02323(16) 0.0276(9) Uani 1 1 d . . .

loop_
_atom_site_aniso_label
_atom_site_aniso_U_11
_atom_site_aniso_U_22
_atom_site_aniso_U_33
_atom_site_aniso_U_23
_atom_site_aniso_U_13
_atom_site_aniso_U_12
Rb1 0.0135(2) 0.0172(3) 0.0124(3) 0.0013(2) 0.0011(2) 0.0011(2)
Rb2 0.0138(2) 0.0138(3) 0.0143(3) -0.0013(2) 0.0010(2) -0.00067(19)
Rb3 0.0134(2) 0.0128(3) 0.0179(3) 0.0008(2) -0.0035(2) -0.00058(19)
Rb4 0.0135(2) 0.0157(3) 0.0149(3) -0.0023(2) -0.0012(2) 0.00187(19)
Rb5 0.0143(2) 0.0182(3) 0.0137(3) 0.0011(2) -0.0006(2) -0.0040(2)
Br1 0.0464(4) 0.0152(4) 0.0533(5) -0.0046(3) -0.0025(3) 0.0014(3)
Br2 0.0317(3) 0.0444(4) 0.0119(3) -0.0043(3) 0.0001(2) 0.0050(3)
Br3 0.0257(3) 0.0222(3) 0.0296(4) -0.0133(3) -0.0025(3) 0.0013(2)
Br4 0.0246(3) 0.0296(4) 0.0136(3) 0.0050(2) 0.0018(2) 0.0013(2)
Br5 0.0279(3) 0.0164(3) 0.0247(3) 0.0087(2) -0.0019(2) -0.0014(2)
C1 0.017(3) 0.015(3) 0.006(3) -0.001(2) 0.003(2) 0.001(2)
C2 0.014(3) 0.024(4) 0.012(3) -0.003(2) 0.001(2) -0.003(2)
C3 0.023(3) 0.020(4) 0.018(3) 0.001(2) 0.004(2) 0.005(2)
C4 0.028(3) 0.008(3) 0.025(3) -0.003(2) 0.007(3) 0.001(2)
C5 0.024(3) 0.021(4) 0.014(3) -0.004(2) -0.002(2) 0.004(2)
C6 0.017(3) 0.016(3) 0.017(3) 0.000(2) -0.001(2) 0.003(2)
C7 0.004(2) 0.021(3) 0.017(3) 0.002(3) 0.002(2) 0.000(2)
C8 0.012(3) 0.013(3) 0.016(3) 0.002(2) -0.004(2) 0.001(2)
C9 0.013(3) 0.018(3) 0.014(3) -0.006(2) 0.002(2) -0.002(2)
C10 0.018(3) 0.029(4) 0.006(3) -0.004(2) -0.001(2) -0.002(2)
C11 0.023(3) 0.022(4) 0.014(3) 0.007(2) 0.000(2) -0.003(2)
C12 0.024(3) 0.007(3) 0.015(3) -0.002(2) -0.002(2) -0.005(2)
C13 0.005(2) 0.020(3) 0.016(3) -0.001(2) -0.002(2) 0.001(2)
C14 0.021(3) 0.017(3) 0.010(3) 0.001(2) -0.002(2) -0.002(2)
C15 0.018(3) 0.013(3) 0.026(4) 0.000(3) -0.001(2) 0.000(2)
C16 0.018(3) 0.016(3) 0.017(3) -0.009(2) -0.005(2) -0.003(2)
C17 0.018(3) 0.020(3) 0.008(3) -0.002(2) -0.006(2) 0.004(2)
C18 0.014(3) 0.018(3) 0.021(3) 0.002(2) -0.001(2) -0.003(2)
C19 0.008(2) 0.013(3) 0.018(3) -0.001(2) -0.001(2) 0.001(2)
C20 0.018(3) 0.016(3) 0.017(3) 0.002(2) 0.001(2) 0.004(2)
C21 0.018(3) 0.019(3) 0.013(3) -0.008(2) 0.001(2) 0.000(2)
C22 0.015(3) 0.022(3) 0.012(3) 0.004(2) 0.000(2) 0.000(2)
C23 0.015(3) 0.008(3) 0.023(3) 0.001(2) 0.002(2) -0.002(2)
C24 0.019(3) 0.011(3) 0.015(3) -0.003(2) 0.001(2) -0.003(2)
C25 0.009(2) 0.011(3) 0.020(3) 0.003(2) 0.002(2) -0.001(2)
C26 0.024(3) 0.010(3) 0.018(3) 0.001(2) 0.002(2) 0.001(2)
C27 0.017(3) 0.021(3) 0.015(3) -0.001(3) 0.003(2) -0.003(2)
C28 0.016(3) 0.012(3) 0.021(3) 0.009(2) -0.001(2) -0.003(2)
C29 0.018(3) 0.015(3) 0.021(3) -0.009(2) -0.003(2) -0.001(2)
C30 0.021(3) 0.023(4) 0.008(3) 0.002(2) -0.002(2) 0.002(2)
C31 0.027(3) 0.026(4) 0.024(4) -0.004(3) -0.002(3) -0.001(3)
C32 0.073(5) 0.025(4) 0.058(5) 0.005(4) -0.023(4) 0.012(4)
C33 0.050(4) 0.034(4) 0.034(4) -0.008(3) -0.002(3) -0.008(3)
C34 0.052(4) 0.033(4) 0.038(4) -0.005(3) -0.011(3) -0.004(3)
C35 0.017(3) 0.025(4) 0.029(4) 0.012(3) 0.002(2) -0.002(2)
C36 0.021(3) 0.022(4) 0.046(4) 0.018(3) 0.002(3) -0.003(2)
C37 0.029(3) 0.023(4) 0.078(5) 0.026(3) -0.016(3) -0.001(3)
C38 0.022(3) 0.024(4) 0.045(4) 0.014(3) -0.010(3) -0.005(2)
C39 0.025(3) 0.040(4) 0.030(4) -0.010(3) -0.008(3) 0.002(3)
C40 0.018(3) 0.044(5) 0.079(5) -0.034(4) 0.002(3) -0.004(3)
C41 0.025(3) 0.024(4) 0.049(4) 0.001(3) 0.009(3) 0.001(3)
C42 0.022(3) 0.023(4) 0.033(4) -0.002(3) 0.005(3) -0.002(2)
C43 0.022(3) 0.025(3) 0.013(3) 0.008(2) -0.001(2) 0.005(2)
C44 0.018(3) 0.017(3) 0.027(4) 0.000(2) 0.009(2) -0.002(2)
C45 0.022(3) 0.021(3) 0.023(3) 0.001(2) -0.001(2) 0.006(2)
C46 0.021(3) 0.015(3) 0.024(3) 0.000(2) 0.005(2) 0.006(2)
C47 0.020(3) 0.028(4) 0.026(4) -0.004(3) 0.004(3) -0.010(2)
C48 0.014(3) 0.039(4) 0.023(4) -0.004(3) -0.005(2) -0.004(2)
C49 0.019(3) 0.029(4) 0.016(3) -0.002(3) -0.002(2) -0.003(2)
C50 0.019(3) 0.023(3) 0.020(3) -0.004(2) -0.004(2) -0.001(2)
O1 0.0174(18) 0.012(2) 0.020(2) 0.0014(16) 0.0059(15) -0.0015(14)
O2 0.0159(18) 0.017(2) 0.008(2) -0.0039(15) -0.0021(14) -0.0029(14)
O3 0.0172(18) 0.011(2) 0.023(2) -0.0085(16) -0.0033(15) 0.0027(14)
O4 0.0154(18) 0.021(2) 0.009(2) 0.0052(16) 0.0012(15) 0.0030(14)
O5 0.0141(18) 0.018(2) 0.017(2) 0.0080(16) -0.0022(15) -0.0028(14)
O6 0.058(3) 0.018(2) 0.030(3) 0.0051(19) -0.014(2) -0.0029(19)
O7 0.081(3) 0.019(3) 0.048(3) 0.002(2) -0.018(3) -0.012(2)
O8 0.025(2) 0.016(2) 0.023(2) 0.0063(16) -0.0043(17) -0.0023(15)
O9 0.030(2) 0.030(3) 0.059(3) 0.029(2) -0.011(2) -0.0035(18)
O10 0.0206(19) 0.022(2) 0.027(2) -0.0064(17) -0.0032(17) 0.0022(16)
O11 0.024(2) 0.038(3) 0.074(3) -0.039(2) 0.007(2) -0.0058(19)
O12 0.0202(19) 0.021(2) 0.023(2) 0.0052(17) 0.0048(16) 0.0089(16)
O13 0.0192(19) 0.026(2) 0.015(2) 0.0029(16) 0.0010(16) 0.0017(15)
O14 0.0207(19) 0.027(2) 0.015(2) -0.0044(16) -0.0014(16) -0.0046(16)
O15 0.025(2) 0.041(3) 0.016(2) -0.0072(18) -0.0013(17) -0.0058(18)

loop_
_atom_type_symbol
_atom_type_description
_atom_type_scat_dispersion_real
_atom_type_scat_dispersion_imag
_atom_type_scat_source
C C 0.0033 0.0016 'International Tables Vol C Tables 4.2.6.8 and 6.1.1.4'
H H 0.0000 0.0000 'International Tables Vol C Tables 4.2.6.8 and 6.1.1.4'
O O 0.0106 0.0060 'International Tables Vol C Tables 4.2.6.8 and 6.1.1.4'
Br Br -0.2901 2.4595 'International Tables Vol C Tables 4.2.6.8 and 6.1.1.4'
Rb Rb -0.9393 2.9676 'International Tables Vol C Tables 4.2.6.8 and 6.1.1.4'

loop_
_geom_angle_atom_site_label_1
_geom_angle_atom_site_label_2
_geom_angle_atom_site_label_3
_geom_angle
_geom_angle_site_symmetry_1
_geom_angle_site_symmetry_3
_geom_angle_publ_flag
O2 Rb1 O3 75.64(9) 1_455 1_455 ?
O2 Rb1 O1 91.40(9) 1_455 . ?
O3 Rb1 O1 76.29(9) 1_455 . ?
O2 Rb1 O4 72.05(9) 1_455 1_455 ?
O3 Rb1 O4 92.86(9) 1_455 1_455 ?
O1 Rb1 O4 162.21(9) . 1_455 ?
O2 Rb1 C19 94.93(11) 1_455 1_455 ?
O3 Rb1 C19 107.04(11) 1_455 1_455 ?
O1 Rb1 C19 173.42(11) . 1_455 ?
O4 Rb1 C19 24.35(10) 1_455 1_455 ?
O2 Rb1 O12 159.11(9) 1_455 . ?
O3 Rb1 O12 84.72(9) 1_455 . ?
O1 Rb1 O12 76.89(9) . . ?
O4 Rb1 O12 116.65(8) 1_455 . ?
C19 Rb1 O12 97.60(11) 1_455 . ?
O2 Rb1 C24 102.12(10) 1_455 1_455 ?
O3 Rb1 C24 131.73(10) 1_455 1_455 ?
O1 Rb1 C24 150.99(11) . 1_455 ?
O4 Rb1 C24 43.96(10) 1_455 1_455 ?
C19 Rb1 C24 24.81(11) 1_455 1_455 ?
O12 Rb1 C24 96.21(10) . 1_455 ?
O2 Rb1 Rb3 49.62(6) 1_455 1_455 ?
O3 Rb1 Rb3 49.89(6) 1_455 1_455 ?
O1 Rb1 Rb3 116.58(7) . 1_455 ?
O4 Rb1 Rb3 47.41(6) 1_455 1_455 ?
C19 Rb1 Rb3 69.24(9) 1_455 1_455 ?
O12 Rb1 Rb3 120.66(6) . 1_455 ?
C24 Rb1 Rb3 91.35(8) 1_455 1_455 ?
O2 Rb1 Br4 118.52(6) 1_455 3_556 ?
O3 Rb1 Br4 159.07(6) 1_455 3_556 ?
O1 Rb1 Br4 87.49(7) . 3_556 ?
O4 Rb1 Br4 105.92(6) 1_455 3_556 ?
C19 Rb1 Br4 87.90(9) 1_455 3_556 ?
O12 Rb1 Br4 78.70(6) . 3_556 ?
C24 Rb1 Br4 63.50(8) 1_455 3_556 ?
Rb3 Rb1 Br4 150.961(16) 1_455 3_556 ?
O2 Rb1 Rb2 42.18(6) 1_455 1_455 ?
O3 Rb1 Rb2 104.60(6) 1_455 1_455 ?
O1 Rb1 Rb2 127.82(6) . 1_455 ?
O4 Rb1 Rb2 40.82(6) 1_455 1_455 ?
C19 Rb1 Rb2 57.38(9) 1_455 1_455 ?
O12 Rb1 Rb2 154.77(6) . 1_455 ?
C24 Rb1 Rb2 59.95(8) 1_455 1_455 ?
Rb3 Rb1 Rb2 57.162(11) 1_455 1_455 ?
Br4 Rb1 Rb2 95.759(13) 3_556 1_455 ?
O4 Rb2 O5 72.72(9) . . ?
O4 Rb2 O1 86.12(9) . . ?
O5 Rb2 O1 73.92(9) . . ?
O4 Rb2 O2 70.05(8) . . ?
O5 Rb2 O2 88.49(8) . . ?
O1 Rb2 O2 153.89(9) . . ?
O4 Rb2 O6 114.57(9) . . ?
O5 Rb2 O6 170.37(10) . . ?
O1 Rb2 O6 111.95(10) . . ?
O2 Rb2 O6 88.33(9) . . ?
O4 Rb2 O14 152.68(9) . . ?
O5 Rb2 O14 80.97(9) . . ?
O1 Rb2 O14 79.54(9) . . ?
O2 Rb2 O14 117.25(8) . . ?
O6 Rb2 O14 92.43(9) . . ?
O4 Rb2 Rb1 41.74(6) . 1_655 ?
O5 Rb2 Rb1 99.69(6) . 1_655 ?
O1 Rb2 Rb1 124.36(6) . 1_655 ?
O2 Rb2 Rb1 38.82(6) . 1_655 ?
O6 Rb2 Rb1 83.41(7) . 1_655 ?
O14 Rb2 Rb1 155.56(6) . 1_655 ?
O4 Rb3 O2 72.37(9) . . ?
O4 Rb3 O5 73.82(9) . . ?
O2 Rb3 O5 89.98(9) . . ?
O4 Rb3 O3 94.00(9) . . ?
O2 Rb3 O3 72.67(9) . . ?
O5 Rb3 O3 161.38(9) . . ?
O4 Rb3 O8 160.09(9) . . ?
O2 Rb3 O8 88.12(9) . . ?
O5 Rb3 O8 110.97(9) . . ?
O3 Rb3 O8 75.97(9) . . ?
O4 Rb3 O10 78.66(9) . . ?
O2 Rb3 O10 150.70(9) . . ?
O5 Rb3 O10 77.65(9) . . ?
O3 Rb3 O10 114.36(9) . . ?
O8 Rb3 O10 121.06(8) . . ?
O4 Rb3 Rb1 50.48(6) . 1_655 ?
O2 Rb3 Rb1 47.00(6) . 1_655 ?
O5 Rb3 Rb1 114.74(6) . 1_655 ?
O3 Rb3 Rb1 48.05(6) . 1_655 ?
O8 Rb3 Rb1 112.78(6) . 1_655 ?
O10 Rb3 Rb1 114.87(6) . 1_655 ?
O4 Rb3 Rb5 103.71(6) . 1_655 ?
O2 Rb3 Rb5 43.32(6) . 1_655 ?
O5 Rb3 Rb5 127.52(7) . 1_655 ?
O3 Rb3 Rb5 40.71(6) . 1_655 ?
O8 Rb3 Rb5 57.55(6) . 1_655 ?
O10 Rb3 Rb5 154.66(6) . 1_655 ?
Rb1 Rb3 Rb5 55.805(11) 1_655 1_655 ?
O1 Rb4 O5 76.81(9) . . ?
O1 Rb4 O4 89.54(9) . . ?
O5 Rb4 O4 73.39(9) . . ?
O1 Rb4 O3 75.35(9) . 1_455 ?
O5 Rb4 O3 86.34(9) . 1_455 ?
O4 Rb4 O3 157.14(9) . 1_455 ?
O1 Rb4 O10 156.37(9) . . ?
O5 Rb4 O10 79.96(9) . . ?
O4 Rb4 O10 79.66(9) . . ?
O3 Rb4 O10 107.57(8) 1_455 . ?
O1 Rb4 O12 76.91(9) . . ?
O5 Rb4 O12 152.86(9) . . ?
O4 Rb4 O12 113.04(8) . . ?
O3 Rb4 O12 80.60(8) 1_455 . ?
O10 Rb4 O12 126.65(9) . . ?
O1 Rb4 C13 97.48(11) . 1_455 ?
O5 Rb4 C13 97.55(11) . 1_455 ?
O4 Rb4 C13 167.04(11) . 1_455 ?
O3 Rb4 C13 23.03(10) 1_455 1_455 ?
O10 Rb4 C13 89.77(10) . 1_455 ?
O12 Rb4 C13 79.29(10) . 1_455 ?
O1 Rb4 C18 107.62(10) . 1_455 ?
O5 Rb4 C18 121.00(11) . 1_455 ?
O4 Rb4 C18 159.31(10) . 1_455 ?
O3 Rb4 C18 43.18(10) 1_455 1_455 ?
O10 Rb4 C18 88.05(10) . 1_455 ?
O12 Rb4 C18 61.87(10) . 1_455 ?
C13 Rb4 C18 24.31(11) 1_455 1_455 ?
O3 Rb5 O1 76.28(9) 1_455 . ?
O3 Rb5 O5 89.01(9) 1_455 . ?
O1 Rb5 O5 74.11(9) . . ?
O3 Rb5 O2 73.27(9) 1_455 1_455 ?
O1 Rb5 O2 87.65(9) . 1_455 ?
O5 Rb5 O2 157.27(9) . 1_455 ?
O3 Rb5 O14 154.16(9) 1_455 . ?
O1 Rb5 O14 78.41(9) . . ?
O5 Rb5 O14 79.13(8) . . ?
O2 Rb5 O14 110.88(8) 1_455 . ?
O3 Rb5 C7 94.93(11) 1_455 1_455 ?
O1 Rb5 C7 102.58(11) . 1_455 ?
O5 Rb5 C7 174.14(11) . 1_455 ?
O2 Rb5 C7 23.85(10) 1_455 1_455 ?
O14 Rb5 C7 95.53(10) . 1_455 ?
O3 Rb5 C12 99.29(10) 1_455 1_455 ?
O1 Rb5 C12 126.28(10) . 1_455 ?
O5 Rb5 C12 159.23(10) . 1_455 ?
O2 Rb5 C12 42.18(10) 1_455 1_455 ?
O14 Rb5 C12 99.76(10) . 1_455 ?
C7 Rb5 C12 23.70(11) 1_455 1_455 ?
O3 Rb5 Rb3 42.47(6) 1_455 1_455 ?
O1 Rb5 Rb3 102.74(6) . 1_455 ?
O5 Rb5 Rb3 128.14(7) . 1_455 ?
O2 Rb5 Rb3 42.33(6) 1_455 1_455 ?
O14 Rb5 Rb3 152.33(6) . 1_455 ?
C7 Rb5 Rb3 57.00(9) 1_455 1_455 ?
C12 Rb5 Rb3 56.85(8) 1_455 1_455 ?
C22 Br4 Rb1 134.25(16) . 3_556 ?
O1 C1 C6 122.6(4) . . ?
O1 C1 C2 122.0(4) . . ?
C6 C1 C2 115.4(5) . . ?
C3 C2 C1 121.8(5) . . ?
C3 C2 H2 119.1 . . ?
C1 C2 H2 119.1 . . ?
C2 C3 C4 120.6(5) . . ?
C2 C3 H3 119.7 . . ?
C4 C3 H3 119.7 . . ?
C3 C4 C5 120.1(5) . . ?
C3 C4 Br1 120.6(4) . . ?
C5 C4 Br1 119.3(4) . . ?
C6 C5 C4 118.1(5) . . ?
C6 C5 H5 120.9 . . ?
C4 C5 H5 120.9 . . ?
C5 C6 C1 124.0(5) . . ?
C5 C6 H6 118.0 . . ?
C1 C6 H6 118.0 . . ?
O2 C7 C12 122.3(5) . . ?
O2 C7 C8 122.6(4) . . ?
C12 C7 C8 115.0(5) . . ?
O2 C7 Rb5 65.9(2) . 1_655 ?
C12 C7 Rb5 89.0(3) . 1_655 ?
C8 C7 Rb5 115.9(3) . 1_655 ?
C9 C8 C7 121.8(5) . . ?
C9 C8 H8 119.1 . . ?
C7 C8 H8 119.1 . . ?
C8 C9 C10 120.6(5) . . ?
C8 C9 H9 119.7 . . ?
C10 C9 H9 119.7 . . ?
C9 C10 C11 120.5(5) . . ?
C9 C10 Br2 120.2(4) . . ?
C11 C10 Br2 119.3(4) . . ?
C10 C11 C12 119.0(5) . . ?
C10 C11 H11 120.5 . . ?
C12 C11 H11 120.5 . . ?
C11 C12 C7 123.1(5) . . ?
C11 C12 Rb5 125.9(3) . 1_655 ?
C7 C12 Rb5 67.3(3) . 1_655 ?
C11 C12 H12 118.5 . . ?
C7 C12 H12 118.5 . . ?
Rb5 C12 H12 77.8 1_655 . ?
O3 C13 C14 122.9(5) . . ?
O3 C13 C18 122.2(5) . . ?
C14 C13 C18 114.9(4) . . ?
O3 C13 Rb4 64.6(2) . 1_655 ?
C14 C13 Rb4 128.9(3) . 1_655 ?
C18 C13 Rb4 80.3(3) . 1_655 ?
C15 C14 C13 122.6(5) . . ?
C15 C14 H14 118.7 . . ?
C13 C14 H14 118.7 . . ?
C16 C15 C14 119.5(5) . . ?
C16 C15 H15 120.2 . . ?
C14 C15 H15 120.2 . . ?
C15 C16 C17 121.2(5) . . ?
C15 C16 Br3 119.9(4) . . ?
C17 C16 Br3 118.9(4) . . ?
C16 C17 C18 118.8(5) . . ?
C16 C17 H17 120.6 . . ?
C18 C17 H17 120.6 . . ?
C17 C18 C13 123.0(5) . . ?
C17 C18 Rb4 127.9(3) . 1_655 ?
C13 C18 Rb4 75.4(3) . 1_655 ?
C17 C18 H18 118.5 . . ?
C13 C18 H18 118.5 . . ?
Rb4 C18 H18 67.7 1_655 . ?
O4 C19 C24 122.7(4) . . ?
O4 C19 C20 121.8(4) . . ?
C24 C19 C20 115.4(4) . . ?
O4 C19 Rb1 69.0(2) . 1_655 ?
C24 C19 Rb1 84.4(3) . 1_655 ?
C20 C19 Rb1 118.0(3) . 1_655 ?
C21 C20 C19 122.0(5) . . ?
C21 C20 H20 119.0 . . ?
C19 C20 H20 119.0 . . ?
C20 C21 C22 120.1(5) . . ?
C20 C21 H21 120.0 . . ?
C22 C21 H21 120.0 . . ?
C23 C22 C21 120.2(5) . . ?
C23 C22 Br4 120.3(4) . . ?
C21 C22 Br4 119.4(4) . . ?
C22 C23 C24 118.9(5) . . ?
C22 C23 H23 120.6 . . ?
C24 C23 H23 120.6 . . ?
C23 C24 C19 123.3(5) . . ?
C23 C24 Rb1 122.3(3) . 1_655 ?
C19 C24 Rb1 70.7(2) . 1_655 ?
C23 C24 H24 118.3 . . ?
C19 C24 H24 118.3 . . ?
Rb1 C24 H24 77.5 1_655 . ?
O5 C25 C30 122.5(5) . . ?
O5 C25 C26 122.2(4) . . ?
C30 C25 C26 115.4(4) . . ?
C27 C26 C25 122.4(5) . . ?
C27 C26 H26 118.8 . . ?
C25 C26 H26 118.8 . . ?
C28 C27 C26 119.8(5) . . ?
C28 C27 H27 120.1 . . ?
C26 C27 H27 120.1 . . ?
C29 C28 C27 120.2(5) . . ?
C29 C28 Br5 119.6(4) . . ?
C27 C28 Br5 120.2(4) . . ?
C28 C29 C30 119.8(5) . . ?
C28 C29 H29 120.1 . . ?
C30 C29 H29 120.1 . . ?
C29 C30 C25 122.3(5) . . ?
C29 C30 H30 118.8 . . ?
C25 C30 H30 118.8 . . ?
O6 C31 C32 113.6(5) . . ?
O6 C31 H31A 108.8 . . ?
C32 C31 H31A 108.8 . . ?
O6 C31 H31B 108.8 . . ?
C32 C31 H31B 108.8 . . ?
H31A C31 H31B 107.7 . . ?
O7 C32 C31 115.5(5) . . ?
O7 C32 H32A 108.4 . . ?
C31 C32 H32A 108.4 . . ?
O7 C32 H32B 108.4 . . ?
C31 C32 H32B 108.4 . . ?
H32A C32 H32B 107.5 . . ?
O7 C33 C34 114.1(5) . . ?
O7 C33 H33A 108.7 . . ?
C34 C33 H33A 108.7 . . ?
O7 C33 H33B 108.7 . . ?
C34 C33 H33B 108.7 . . ?
H33A C33 H33B 107.6 . . ?
O6 C34 C33 115.2(5) . . ?
O6 C34 H34A 108.5 . . ?
C33 C34 H34A 108.5 . . ?
O6 C34 H34B 108.5 . . ?
C33 C34 H34B 108.5 . . ?
H34A C34 H34B 107.5 . . ?
O8 C35 C36 110.5(4) . . ?
O8 C35 H35A 109.6 . . ?
C36 C35 H35A 109.6 . . ?
O8 C35 H35B 109.6 . . ?
C36 C35 H35B 109.6 . . ?
H35A C35 H35B 108.1 . . ?
O9 C36 C35 110.4(4) . . ?
O9 C36 H36A 109.6 . . ?
C35 C36 H36A 109.6 . . ?
O9 C36 H36B 109.6 . . ?
C35 C36 H36B 109.6 . . ?
H36A C36 H36B 108.1 . . ?
O9 C37 C38 111.5(5) . . ?
O9 C37 H37A 109.3 . . ?
C38 C37 H37A 109.3 . . ?
O9 C37 H37B 109.3 . . ?
C38 C37 H37B 109.3 . . ?
H37A C37 H37B 108.0 . . ?
O8 C38 C37 110.4(4) . . ?
O8 C38 H38A 109.6 . . ?
C37 C38 H38A 109.6 . . ?
O8 C38 H38B 109.6 . . ?
C37 C38 H38B 109.6 . . ?
H38A C38 H38B 108.1 . . ?
O10 C39 C40 110.3(5) . . ?
O10 C39 H39A 109.6 . . ?
C40 C39 H39A 109.6 . . ?
O10 C39 H39B 109.6 . . ?
C40 C39 H39B 109.6 . . ?
H39A C39 H39B 108.1 . . ?
O11 C40 C39 109.8(5) . . ?
O11 C40 H40A 109.7 . . ?
C39 C40 H40A 109.7 . . ?
O11 C40 H40B 109.7 . . ?
C39 C40 H40B 109.7 . . ?
H40A C40 H40B 108.2 . . ?
O11 C41 C42 110.0(5) . . ?
O11 C41 H41A 109.7 . . ?
C42 C41 H41A 109.7 . . ?
O11 C41 H41B 109.7 . . ?
C42 C41 H41B 109.7 . . ?
H41A C41 H41B 108.2 . . ?
O10 C42 C41 111.3(4) . . ?
O10 C42 H42A 109.4 . . ?
C41 C42 H42A 109.4 . . ?
O10 C42 H42B 109.4 . . ?
C41 C42 H42B 109.4 . . ?
H42A C42 H42B 108.0 . . ?
O12 C43 C44 112.0(4) . . ?
O12 C43 H43A 109.2 . . ?
C44 C43 H43A 109.2 . . ?
O12 C43 H43B 109.2 . . ?
C44 C43 H43B 109.2 . . ?
H43A C43 H43B 107.9 . . ?
O13 C44 C43 110.5(4) . . ?
O13 C44 H44A 109.5 . . ?
C43 C44 H44A 109.5 . . ?
O13 C44 H44B 109.5 . . ?
C43 C44 H44B 109.5 . . ?
H44A C44 H44B 108.1 . . ?
O13 C45 C46 111.6(4) . . ?
O13 C45 H45A 109.3 . . ?
C46 C45 H45A 109.3 . . ?
O13 C45 H45B 109.3 . . ?
C46 C45 H45B 109.3 . . ?
H45A C45 H45B 108.0 . . ?
O12 C46 C45 111.0(4) . . ?
O12 C46 H46A 109.4 . . ?
C45 C46 H46A 109.4 . . ?
O12 C46 H46B 109.4 . . ?
C45 C46 H46B 109.4 . . ?
H46A C46 H46B 108.0 . . ?
O14 C47 C48 109.8(4) . . ?
O14 C47 H47A 109.7 . . ?
C48 C47 H47A 109.7 . . ?
O14 C47 H47B 109.7 . . ?
C48 C47 H47B 109.7 . . ?
H47A C47 H47B 108.2 . . ?
O15 C48 C47 111.5(4) . . ?
O15 C48 H48A 109.3 . . ?
C47 C48 H48A 109.3 . . ?
O15 C48 H48B 109.3 . . ?
C47 C48 H48B 109.3 . . ?
H48A C48 H48B 108.0 . . ?
O15 C49 C50 109.9(4) . . ?
O15 C49 H49A 109.7 . . ?
C50 C49 H49A 109.7 . . ?
O15 C49 H49B 109.7 . . ?
C50 C49 H49B 109.7 . . ?
H49A C49 H49B 108.2 . . ?
O14 C50 C49 110.9(4) . . ?
O14 C50 H50A 109.5 . . ?
C49 C50 H50A 109.5 . . ?
O14 C50 H50B 109.5 . . ?
C49 C50 H50B 109.5 . . ?
H50A C50 H50B 108.0 . . ?
C1 O1 Rb4 154.7(3) . . ?
C1 O1 Rb1 91.2(2) . . ?
Rb4 O1 Rb1 92.19(9) . . ?
C1 O1 Rb5 119.4(3) . . ?
Rb4 O1 Rb5 85.90(9) . . ?
Rb1 O1 Rb5 82.47(8) . . ?
C1 O1 Rb2 93.7(2) . . ?
Rb4 O1 Rb2 85.80(8) . . ?
Rb1 O1 Rb2 172.57(13) . . ?
Rb5 O1 Rb2 90.25(8) . . ?
C7 O2 Rb1 157.4(3) . 1_655 ?
C7 O2 Rb3 118.8(3) . . ?
Rb1 O2 Rb3 83.39(8) 1_655 . ?
C7 O2 Rb5 90.3(2) . 1_655 ?
Rb1 O2 Rb5 83.04(8) 1_655 1_655 ?
Rb3 O2 Rb5 94.35(9) . 1_655 ?
C7 O2 Rb2 88.5(2) . . ?
Rb1 O2 Rb2 99.00(9) 1_655 . ?
Rb3 O2 Rb2 84.19(8) . . ?
Rb5 O2 Rb2 177.32(12) 1_655 . ?
C13 O3 Rb5 150.3(3) . 1_655 ?
C13 O3 Rb1 124.7(3) . 1_655 ?
Rb5 O3 Rb1 84.51(9) 1_655 1_655 ?
C13 O3 Rb3 92.6(2) . . ?
Rb5 O3 Rb3 96.82(10) 1_655 . ?
Rb1 O3 Rb3 82.06(8) 1_655 . ?
C13 O3 Rb4 92.4(2) . 1_655 ?
Rb5 O3 Rb4 82.91(8) 1_655 1_655 ?
Rb1 O3 Rb4 88.13(9) 1_655 1_655 ?
Rb3 O3 Rb4 170.17(12) . 1_655 ?
C19 O4 Rb3 147.8(3) . . ?
C19 O4 Rb4 96.1(2) . . ?
Rb3 O4 Rb4 93.39(9) . . ?
C19 O4 Rb2 124.0(3) . . ?
Rb3 O4 Rb2 87.49(9) . . ?
Rb4 O4 Rb2 84.47(8) . . ?
C19 O4 Rb1 86.7(2) . 1_655 ?
Rb3 O4 Rb1 82.11(8) . 1_655 ?
Rb4 O4 Rb1 175.01(12) . 1_655 ?
Rb2 O4 Rb1 97.44(9) . 1_655 ?
C25 O5 Rb4 133.7(3) . . ?
C25 O5 Rb2 141.8(3) . . ?
Rb4 O5 Rb2 84.54(8) . . ?
C25 O5 Rb3 92.4(2) . . ?
Rb4 O5 Rb3 91.65(9) . . ?
Rb2 O5 Rb3 85.76(8) . . ?
C25 O5 Rb5 93.1(2) . . ?
Rb4 O5 Rb5 83.80(8) . . ?
Rb2 O5 Rb5 90.59(9) . . ?
Rb3 O5 Rb5 174.42(12) . . ?
C34 O6 C31 113.7(4) . . ?
C34 O6 Rb2 105.5(3) . . ?
C31 O6 Rb2 120.3(3) . . ?
C32 O7 C33 111.8(5) . . ?
C38 O8 C35 108.5(4) . . ?
C38 O8 Rb3 110.6(3) . . ?
C35 O8 Rb3 140.1(3) . . ?
C36 O9 C37 109.1(4) . . ?
C39 O10 C42 109.1(4) . . ?
C39 O10 Rb4 135.2(3) . . ?
C42 O10 Rb4 88.1(3) . . ?
C39 O10 Rb3 98.7(3) . . ?
C42 O10 Rb3 150.5(3) . . ?
Rb4 O10 Rb3 78.69(7) . . ?
C41 O11 C40 108.6(4) . . ?
C43 O12 C46 109.0(3) . . ?
C43 O12 Rb1 88.5(2) . . ?
C46 O12 Rb1 112.3(3) . . ?
C43 O12 Rb4 150.2(3) . . ?
C46 O12 Rb4 100.8(2) . . ?
Rb1 O12 Rb4 78.32(7) . . ?
C45 O13 C44 109.7(4) . . ?
C50 O14 C47 107.7(4) . . ?
C50 O14 Rb2 94.4(2) . . ?
C47 O14 Rb2 137.7(3) . . ?
C50 O14 Rb5 133.4(3) . . ?
C47 O14 Rb5 106.2(3) . . ?
Rb2 O14 Rb5 80.91(8) . . ?
C48 O15 C49 109.4(4) . . ?

loop_
_geom_bond_atom_site_label_1
_geom_bond_atom_site_label_2
_geom_bond_distance
_geom_bond_site_symmetry_2
_geom_bond_publ_flag
Rb1 O2 2.794(3) 1_455 ?
Rb1 O3 2.850(3) 1_455 ?
Rb1 O1 2.888(3) . ?
Rb1 O4 2.955(3) 1_455 ?
Rb1 C19 3.161(4) 1_455 ?
Rb1 O12 3.186(3) . ?
Rb1 C24 3.333(5) 1_455 ?
Rb1 Rb3 3.7951(7) 1_455 ?
Rb1 Br4 4.0802(7) 3_556 ?
Rb1 Rb2 4.4023(7) 1_455 ?
Rb2 O4 2.902(3) . ?
Rb2 O5 2.905(3) . ?
Rb2 O1 2.937(3) . ?
Rb2 O2 2.993(3) . ?
Rb2 O6 3.088(4) . ?
Rb2 O14 3.144(3) . ?
Rb2 Rb1 4.4023(7) 1_655 ?
Rb3 O4 2.821(3) . ?
Rb3 O2 2.910(3) . ?
Rb3 O5 2.911(3) . ?
Rb3 O3 2.931(3) . ?
Rb3 O8 3.189(3) . ?
Rb3 O10 3.329(3) . ?
Rb3 Rb1 3.7951(7) 1_655 ?
Rb3 Rb5 4.3097(7) 1_655 ?
Rb4 O1 2.775(3) . ?
Rb4 O5 2.878(3) . ?
Rb4 O4 2.884(3) . ?
Rb4 O3 3.015(3) 1_455 ?
Rb4 O10 3.219(3) . ?
Rb4 O12 3.276(3) . ?
Rb4 C13 3.335(4) 1_455 ?
Rb4 C18 3.397(5) 1_455 ?
Rb5 O3 2.831(3) 1_455 ?
Rb5 O1 2.907(3) . ?
Rb5 O5 2.922(3) . ?
Rb5 O2 2.966(3) 1_455 ?
Rb5 O14 3.238(3) . ?
Rb5 C7 3.250(4) 1_455 ?
Rb5 C12 3.521(5) 1_455 ?
Rb5 Rb3 4.3097(7) 1_455 ?
Br1 C4 1.901(5) . ?
Br2 C10 1.912(5) . ?
Br3 C16 1.913(5) . ?
Br4 C22 1.908(5) . ?
Br4 Rb1 4.0802(7) 3_556 ?
Br5 C28 1.911(5) . ?
C1 O1 1.310(5) . ?
C1 C6 1.409(6) . ?
C1 C2 1.411(7) . ?
C2 C3 1.376(7) . ?
C2 H2 0.9500 . ?
C3 C4 1.387(7) . ?
C3 H3 0.9500 . ?
C4 C5 1.399(7) . ?
C5 C6 1.379(6) . ?
C5 H5 0.9500 . ?
C6 H6 0.9500 . ?
C7 O2 1.314(5) . ?
C7 C12 1.415(7) . ?
C7 C8 1.430(6) . ?
C7 Rb5 3.250(4) 1_655 ?
C8 C9 1.371(6) . ?
C8 H8 0.9500 . ?
C9 C10 1.380(7) . ?
C9 H9 0.9500 . ?
C10 C11 1.381(7) . ?
C11 C12 1.384(6) . ?
C11 H11 0.9500 . ?
C12 Rb5 3.521(5) 1_655 ?
C12 H12 0.9500 . ?
C13 O3 1.306(5) . ?
C13 C14 1.417(7) . ?
C13 C18 1.419(6) . ?
C13 Rb4 3.335(4) 1_655 ?
C14 C15 1.380(7) . ?
C14 H14 0.9500 . ?
C15 C16 1.377(7) . ?
C15 H15 0.9500 . ?
C16 C17 1.380(7) . ?
C17 C18 1.385(6) . ?
C17 H17 0.9500 . ?
C18 Rb4 3.397(5) 1_655 ?
C18 H18 0.9500 . ?
C19 O4 1.306(5) . ?
C19 C24 1.405(6) . ?
C19 C20 1.422(7) . ?
C19 Rb1 3.161(4) 1_655 ?
C20 C21 1.375(6) . ?
C20 H20 0.9500 . ?
C21 C22 1.394(6) . ?
C21 H21 0.9500 . ?
C22 C23 1.384(6) . ?
C23 C24 1.386(6) . ?
C23 H23 0.9500 . ?
C24 Rb1 3.333(5) 1_655 ?
C24 H24 0.9500 . ?
C25 O5 1.304(5) . ?
C25 C30 1.411(7) . ?
C25 C26 1.413(7) . ?
C26 C27 1.382(6) . ?
C26 H26 0.9500 . ?
C27 C28 1.381(7) . ?
C27 H27 0.9500 . ?
C28 C29 1.377(7) . ?
C29 C30 1.387(7) . ?
C29 H29 0.9500 . ?
C30 H30 0.9500 . ?
C31 O6 1.405(6) . ?
C31 C32 1.464(7) . ?
C31 H31A 0.9900 . ?
C31 H31B 0.9900 . ?
C32 O7 1.379(7) . ?
C32 H32A 0.9900 . ?
C32 H32B 0.9900 . ?
C33 O7 1.407(7) . ?
C33 C34 1.477(8) . ?
C33 H33A 0.9900 . ?
C33 H33B 0.9900 . ?
C34 O6 1.388(6) . ?
C34 H34A 0.9900 . ?
C34 H34B 0.9900 . ?
C35 O8 1.427(5) . ?
C35 C36 1.504(7) . ?
C35 H35A 0.9900 . ?
C35 H35B 0.9900 . ?
C36 O9 1.421(6) . ?
C36 H36A 0.9900 . ?
C36 H36B 0.9900 . ?
C37 O9 1.428(6) . ?
C37 C38 1.497(7) . ?
C37 H37A 0.9900 . ?
C37 H37B 0.9900 . ?
C38 O8 1.425(6) . ?
C38 H38A 0.9900 . ?
C38 H38B 0.9900 . ?
C39 O10 1.436(6) . ?
C39 C40 1.503(7) . ?
C39 H39A 0.9900 . ?
C39 H39B 0.9900 . ?
C40 O11 1.427(6) . ?
C40 H40A 0.9900 . ?
C40 H40B 0.9900 . ?
C41 O11 1.418(6) . ?
C41 C42 1.514(7) . ?
C41 H41A 0.9900 . ?
C41 H41B 0.9900 . ?
C42 O10 1.439(6) . ?
C42 H42A 0.9900 . ?
C42 H42B 0.9900 . ?
C43 O12 1.435(5) . ?
C43 C44 1.499(7) . ?
C43 H43A 0.9900 . ?
C43 H43B 0.9900 . ?
C44 O13 1.434(6) . ?
C44 H44A 0.9900 . ?
C44 H44B 0.9900 . ?
C45 O13 1.413(5) . ?
C45 C46 1.508(7) . ?
C45 H45A 0.9900 . ?
C45 H45B 0.9900 . ?
C46 O12 1.439(5) . ?
C46 H46A 0.9900 . ?
C46 H46B 0.9900 . ?
C47 O14 1.442(5) . ?
C47 C48 1.504(7) . ?
C47 H47A 0.9900 . ?
C47 H47B 0.9900 . ?
C48 O15 1.424(6) . ?
C48 H48A 0.9900 . ?
C48 H48B 0.9900 . ?
C49 O15 1.435(6) . ?
C49 C50 1.502(7) . ?
C49 H49A 0.9900 . ?
C49 H49B 0.9900 . ?
C50 O14 1.438(5) . ?
C50 H50A 0.9900 . ?
C50 H50B 0.9900 . ?
O2 Rb1 2.794(3) 1_655 ?
O2 Rb5 2.966(3) 1_655 ?
O3 Rb5 2.831(3) 1_655 ?
O3 Rb1 2.850(3) 1_655 ?
O3 Rb4 3.015(3) 1_655 ?
O4 Rb1 2.955(3) 1_655 ?
